data_1575522
loop_
_publ_author_name
'G Jafari, Mehrafshan'
'Fehn, Dominik'
'Sandoval-Pauker, Christian'
'Gau, Michael R.'
'Meyer, Karsten'
'Pinter, Balazs'
'Mindiola, Daniel J.'
'Reinholdt, Anders'

_publ_section_title
;
 A titanium redox-switch enables reversible C-C bond forming and splitting
 reactions.
;
_journal_issue 38
_journal_name_full 'Chemical science'
_journal_page_first 17714
_journal_page_last 17724
_journal_paper_doi 10.1039/d5sc04824a
_journal_volume 16
_journal_year 2025
_chemical_formula_moiety 'C70 H110 B2 N16 Ti2, 2(B C24 F20), 4(C4 H10 O)'
_chemical_formula_sum 'C134 H150 B4 F40 N16 O4 Ti2'
_chemical_formula_weight 2947.73
_space_group_crystal_system triclinic
_space_group_IT_number 2
_space_group_name_Hall '-P 1'
_space_group_name_H-M_alt 'P -1'
_atom_sites_solution_hydrogens geom
_atom_sites_solution_primary dual
_audit_creation_date 2022-05-06
_audit_creation_method
;
Olex2 1.5
(compiled 2021.08.20 svn.r13c46975 for OlexSys, GUI svn.r6396)
;
_audit_update_record
;
2025-04-21 deposited with the CCDC.	2025-08-22 downloaded from the CCDC.
;
_cell_angle_alpha 99.9250(10)
_cell_angle_beta 92.3010(10)
_cell_angle_gamma 94.2010(10)
_cell_formula_units_Z 1
_cell_length_a 14.0910(2)
_cell_length_b 14.8091(2)
_cell_length_c 16.4769(2)
_cell_measurement_reflns_used 30449
_cell_measurement_temperature 100
_cell_measurement_theta_max 73.9040
_cell_measurement_theta_min 2.7170
_cell_volume 3372.88(8)
_computing_cell_refinement 'CrysAlisPro 1.171.41.122a (Rigaku OD, 2021)'
_computing_data_collection 'CrysAlisPro 1.171.41.122a (Rigaku OD, 2021)'
_computing_data_reduction 'CrysAlisPro 1.171.41.122a (Rigaku OD, 2021)'
_computing_molecular_graphics 'ORTEP-3 (Farrugia, 2012)'
_computing_publication_material 'Olex2 1.5 (Dolomanov et al., 2009)'
_computing_structure_refinement 'SHELXL (Sheldrick, 2015)'
_computing_structure_solution 'SHELXT (Sheldrick, 2018)'
_diffrn_ambient_environment N~2~
_diffrn_ambient_temperature 100
_diffrn_detector 'HPC area detector'
_diffrn_detector_area_resol_mean 10.0000
_diffrn_detector_type HyPix-6000HE
_diffrn_measured_fraction_theta_full 0.993
_diffrn_measured_fraction_theta_max 0.960
_diffrn_measurement_details
;
List of Runs (angles in degrees, time in seconds):

  # Type    Start    End  Width  t~exp~   \w     \q     \k     \f   Frames
#--------------------------------------------------------------------------
  1  \w    -62.00  25.00   0.50    2.00    --  -47.04  57.00 -60.00  174
  2  \w    -62.00  25.00   0.50    2.00    --  -47.04  57.00  60.00  174
  3  \w   -120.00 -35.00   0.50    2.00    --  -47.04 -37.00-180.00  170
  4  \w   -118.00 -32.00   0.50    2.00    --  -47.04 -57.00 -60.00  172
  5  \w    -30.00  28.00   0.50    2.00    --  -47.04  19.00-180.00  116
  6  \w    -27.00  24.00   0.50    2.00    --   47.04 -19.00-180.00  102
  7  \w    -27.00  24.00   0.50    2.00    --   47.04 -19.00 150.00  102
  8  \w    -27.00  24.00   0.50    2.00    --   47.04 -19.00-150.00  102
  9  \w    -54.00 -18.00   0.50    6.00    --  -90.00  45.00  60.00   72
 10  \w    -74.00 -17.00   0.50    6.00    --  -90.00  61.00 120.00  114
 11  \w   -114.00 -17.00   0.50    6.00    --  -90.00  80.00 178.26  194
 12  \w   -164.00 -77.00   0.50    6.00    --  -90.00 -30.00 -30.00  174
 13  \w   -164.00 -77.00   0.50    6.00    --  -90.00 -30.00-120.00  174
 14  \w   -114.00 -17.00   0.50    6.00    --  -90.00  80.00-107.85  194
 15  \w    -54.00 -18.00   0.50    6.00    --  -90.00  45.00-180.00   72
 16  \w   -114.00 -17.00   0.50    6.00    --  -90.00  80.00 104.68  194
 17  \w   -164.00 -77.00   0.50    6.00    --  -90.00 -30.00 -90.00  174
 18  \w     92.00 178.00   0.50    6.00    --  104.57  30.00-150.00  172
 19  \w     92.00 178.00   0.50    6.00    --  104.57  30.00-180.00  172
 20  \w     32.00 129.00   0.50    6.00    --  104.57 -80.00  11.58  194
 21  \w     92.00 178.00   0.50    6.00    --  104.57  30.00 120.00  172
 22  \w     32.00 103.00   0.50    6.00    --  104.57 -77.00 -30.00  142
 23  \w     32.00 103.00   0.50    6.00    --  104.57 -77.00-120.00  142
 24  \w     32.00  68.00   0.50    6.00    --  104.57 -61.00 120.00   72
 25  \w     32.00  68.00   0.50    6.00    --  104.57 -61.00   0.00   72
 26  \w     92.00 178.00   0.50    6.00    --  104.57  30.00  90.00  172
 27  \w     32.00 129.00   0.50    6.00    --  104.57 -80.00 110.00  194
 28  \w     32.00  68.00   0.50    6.00    --  104.57 -61.00  30.00   72
 29  \w     32.00  68.00   0.50    6.00    --  104.57 -61.00-150.00   72
 30  \w     32.00 128.00   0.50    6.00    --  104.57 -79.00 -66.83  192
 31  \w     32.00 128.00   0.50    6.00    --  104.57 -79.00-158.25  192
 32  \w   -119.00 -24.00   0.50    2.00    --  -47.04 -77.00  30.00  190
 33  \w     32.00 119.00   0.50    2.00    --   47.04  57.00 150.00  174
 34  \w     24.00 119.00   0.50    2.00    --   47.04  77.00  60.00  190
 35  \w     24.00 119.00   0.50    2.00    --   47.04  77.00 -90.00  190
 36  \w     24.00 119.00   0.50    2.00    --   47.04  77.00 150.00  190
 37  \w     24.00 119.00   0.50    2.00    --   47.04  77.00-150.00  190
 38  \w   -162.00 -90.00   0.50    6.00    --  -90.00 -76.00-136.81  144
 39  \w   -162.00 -77.00   0.50    6.00    --  -90.00 -45.00  30.00  170
 40  \w   -162.00 -67.00   0.50    6.00    --  -90.00 -76.00 -11.83  190
 41  \w   -162.00 -67.00   0.50    6.00    --  -90.00 -77.00  90.00  190
;
_diffrn_measurement_device '\k-geometry diffractometer'
_diffrn_measurement_device_type 'Rigaku XtaLAB Synergy-S'
_diffrn_measurement_method '\w scans'
_diffrn_orient_matrix_type 'CrysAlisPro convention (1999,Acta A55,543-557)'
_diffrn_orient_matrix_UB_11 -0.0059173000
_diffrn_orient_matrix_UB_12 -0.0027754000
_diffrn_orient_matrix_UB_13 -0.0939728000
_diffrn_orient_matrix_UB_21 0.0183495000
_diffrn_orient_matrix_UB_22 0.1055157000
_diffrn_orient_matrix_UB_23 0.0141132000
_diffrn_orient_matrix_UB_31 0.1080766000
_diffrn_orient_matrix_UB_32 -0.0092992000
_diffrn_orient_matrix_UB_33 -0.0023547000
_diffrn_radiation_monochromator mirror
_diffrn_radiation_probe x-ray
_diffrn_radiation_type 'Cu K\a'
_diffrn_radiation_wavelength 1.54184
_diffrn_reflns_av_R_equivalents 0.0530
_diffrn_reflns_av_unetI/netI 0.0320
_diffrn_reflns_Laue_measured_fraction_full 0.993
_diffrn_reflns_Laue_measured_fraction_max 0.960
_diffrn_reflns_limit_h_max 16
_diffrn_reflns_limit_h_min -15
_diffrn_reflns_limit_k_max 17
_diffrn_reflns_limit_k_min -18
_diffrn_reflns_limit_l_max 19
_diffrn_reflns_limit_l_min -20
_diffrn_reflns_number 72165
_diffrn_reflns_point_group_measured_fraction_full 0.993
_diffrn_reflns_point_group_measured_fraction_max 0.960
_diffrn_reflns_theta_full 67.684
_diffrn_reflns_theta_max 74.486
_diffrn_reflns_theta_min 2.726
_diffrn_source 'micro-focus sealed X-ray tube'
_diffrn_source_type 'PhotonJet (Cu) X-ray Source'
_exptl_absorpt_coefficient_mu 2.017
_exptl_absorpt_correction_T_max 1.00000
_exptl_absorpt_correction_T_min 0.76573
_exptl_absorpt_correction_type multi-scan
_exptl_absorpt_process_details 'SCALE3 ABSPACK'
_exptl_crystal_colour orange
_exptl_crystal_density_diffrn 1.451
_exptl_crystal_description bar
_exptl_crystal_F_000 1522
_exptl_crystal_size_max 0.42
_exptl_crystal_size_mid 0.08
_exptl_crystal_size_min 0.05
_refine_diff_density_max 0.840
_refine_diff_density_min -0.826
_refine_diff_density_rms 0.072
_refine_ls_extinction_method none
_refine_ls_goodness_of_fit_ref 1.043
_refine_ls_hydrogen_treatment constr
_refine_ls_matrix_type full
_refine_ls_number_parameters 1013
_refine_ls_number_reflns 13264
_refine_ls_number_restraints 231
_refine_ls_restrained_S_all 1.053
_refine_ls_R_factor_all 0.0727
_refine_ls_R_factor_gt 0.0614
_refine_ls_shift/su_max 0.001
_refine_ls_shift/su_mean 0.000
_refine_ls_structure_factor_coef Fsqd
_refine_ls_weighting_details 'w=1/[\s^2^(Fo^2^)+(0.1055P)^2^+2.7416P] where P=(Fo^2^+2Fc^2^)/3'
_refine_ls_weighting_scheme calc
_refine_ls_wR_factor_gt 0.1714
_refine_ls_wR_factor_ref 0.1809
_reflns_number_gt 10927
_reflns_number_total 13264
_reflns_threshold_expression 'I > 2\s(I)'
_cod_data_source_file d5sc04824a2.cif
_cod_data_source_block 9897_cmpd4
_cod_depositor_comments 'Adding full bibliography for 1575521--1575523.cif.'
_cod_database_code 1575522
_shelx_shelxl_version_number 2018/3
_olex2_submission_special_instructions 'No special instructions were received'
_oxdiff_exptl_absorpt_empirical_details
;
Empirical correction (ABSPACK) includes:
- Absorption correction using spherical harmonics
- Frame scaling
;
_oxdiff_exptl_absorpt_empirical_full_max 1.900
_oxdiff_exptl_absorpt_empirical_full_min 0.641

loop_
_space_group_symop_operation_xyz
'x, y, z'
'-x, -y, -z'

loop_
_atom_site_label
_atom_site_type_symbol
_atom_site_fract_x
_atom_site_fract_y
_atom_site_fract_z
_atom_site_U_iso_or_equiv
_atom_site_adp_type
_atom_site_occupancy
_atom_site_site_symmetry_order
_atom_site_calc_flag
_atom_site_refinement_flags_posn
_atom_site_refinement_flags_adp
_atom_site_refinement_flags_occupancy
_atom_site_disorder_assembly
_atom_site_disorder_group
Ti1 Ti 1.01955(3) 0.65672(3) 0.62007(3) 0.02945(13) Uani 1 1 d . . . . .
N1 N 1.08749(17) 0.66025(15) 0.73742(14) 0.0335(5) Uani 1 1 d . . . . .
N2 N 1.12827(16) 0.74860(15) 0.76427(14) 0.0323(5) Uani 1 1 d . . . . .
N3 N 1.05370(16) 0.78078(14) 0.57801(14) 0.0309(5) Uani 1 1 d . . . . .
N4 N 1.11159(16) 0.83404(15) 0.64199(14) 0.0316(5) Uani 1 1 d . . . . .
N5 N 0.92439(16) 0.74526(15) 0.69561(14) 0.0329(5) Uani 1 1 d . . . . .
N6 N 0.97972(17) 0.82224(15) 0.73737(14) 0.0340(5) Uani 1 1 d . . . . .
N7 N 0.92858(16) 0.55138(16) 0.55591(15) 0.0349(5) Uani 1 1 d . . . . .
N8 N 0.87230(15) 0.41440(15) 0.45244(14) 0.0316(5) Uani 1 1 d . . . . .
C1 C 1.1922(2) 0.7493(2) 0.82773(18) 0.0396(6) Uani 1 1 d . . . . .
C2 C 1.1917(2) 0.6608(2) 0.84389(19) 0.0445(7) Uani 1 1 d . . . . .
H2 H 1.229425 0.640503 0.885263 0.053 Uiso 1 1 calc R U . . .
C3 C 1.1256(2) 0.6075(2) 0.78823(18) 0.0386(6) Uani 1 1 d . . . . .
C4 C 1.2496(3) 0.8341(2) 0.8708(2) 0.0491(8) Uani 1 1 d . . . . .
H4a H 1.206922 0.877966 0.897776 0.074 Uiso 1 1 calc R U . . .
H4b H 1.285711 0.862014 0.830583 0.074 Uiso 1 1 calc R U . . .
H4c H 1.293871 0.817882 0.912423 0.074 Uiso 1 1 calc R U . . .
C5 C 1.0957(3) 0.5070(2) 0.7841(2) 0.0488(7) Uani 1 1 d . U . . .
C6 C 1.0734(5) 0.4921(4) 0.8725(3) 0.0761(15) Uani 0.84 1 d . U P A 1
H6a H 1.128872 0.514607 0.910171 0.114 Uiso 0.84 1 calc R U P A 1
H6b H 1.058419 0.426401 0.872256 0.114 Uiso 0.84 1 calc R U P A 1
H6c H 1.018609 0.525950 0.890797 0.114 Uiso 0.84 1 calc R U P A 1
C6* C 1.129(2) 0.4757(18) 0.8651(19) 0.064(3) Uani 0.16 1 d . U P A 2
H6*a H 1.107567 0.516900 0.912583 0.096 Uiso 0.16 1 calc R U P A 2
H6*b H 1.199143 0.477862 0.868754 0.096 Uiso 0.16 1 calc R U P A 2
H6*c H 1.102726 0.412732 0.865081 0.096 Uiso 0.16 1 calc R U P A 2
C7 C 1.1759(4) 0.4501(3) 0.7526(4) 0.0639(12) Uani 0.84 1 d . U P A 1
H7a H 1.159775 0.385582 0.756808 0.096 Uiso 0.84 1 calc R U P A 1
H7b H 1.234792 0.472811 0.785816 0.096 Uiso 0.84 1 calc R U P A 1
H7c H 1.185008 0.454931 0.694833 0.096 Uiso 0.84 1 calc R U P A 1
C7* C 1.151(2) 0.4505(17) 0.7093(19) 0.060(4) Uani 0.16 1 d . U P A 2
H7*a H 1.144462 0.384824 0.712143 0.091 Uiso 0.16 1 calc R U P A 2
H7*b H 1.218498 0.472594 0.714362 0.091 Uiso 0.16 1 calc R U P A 2
H7*c H 1.122901 0.460134 0.656372 0.091 Uiso 0.16 1 calc R U P A 2
C8 C 1.0056(4) 0.4774(3) 0.7273(3) 0.0533(11) Uani 0.84 1 d . U P A 1
H8a H 0.983690 0.413836 0.730380 0.080 Uiso 0.84 1 calc R U P A 1
H8b H 1.020143 0.481743 0.670361 0.080 Uiso 0.84 1 calc R U P A 1
H8c H 0.955499 0.517919 0.744936 0.080 Uiso 0.84 1 calc R U P A 1
C8* C 0.990(2) 0.4924(18) 0.7670(18) 0.056(4) Uani 0.16 1 d . U P A 2
H8*a H 0.958270 0.523987 0.814174 0.083 Uiso 0.16 1 calc R U P A 2
H8*b H 0.970715 0.426470 0.758056 0.083 Uiso 0.16 1 calc R U P A 2
H8*c H 0.972918 0.517322 0.717572 0.083 Uiso 0.16 1 calc R U P A 2
C9 C 1.15848(19) 0.90402(18) 0.61303(18) 0.0335(6) Uani 1 1 d . . . . .
C10 C 1.1298(2) 0.89747(18) 0.53128(18) 0.0351(6) Uani 1 1 d . . . . .
H10 H 1.151387 0.937321 0.495225 0.042 Uiso 1 1 calc R U . . .
C11 C 1.06360(19) 0.82181(18) 0.51116(17) 0.0327(6) Uani 1 1 d . . . . .
C12 C 1.2252(2) 0.9740(2) 0.66637(19) 0.0417(7) Uani 1 1 d . . . . .
H12a H 1.258360 1.012966 0.632234 0.063 Uiso 1 1 calc R U . . .
H12b H 1.271904 0.943137 0.695101 0.063 Uiso 1 1 calc R U . . .
H12c H 1.189342 1.012191 0.706953 0.063 Uiso 1 1 calc R U . . .
C13 C 1.0038(2) 0.79289(19) 0.43180(17) 0.0354(6) Uani 1 1 d . . . . .
C14 C 0.9443(3) 0.8733(3) 0.4224(3) 0.0617(10) Uani 1 1 d . . . . .
H14a H 0.908400 0.889181 0.471862 0.093 Uiso 1 1 calc R U . . .
H14b H 0.899808 0.855470 0.374017 0.093 Uiso 1 1 calc R U . . .
H14c H 0.986538 0.926554 0.415216 0.093 Uiso 1 1 calc R U . . .
C15 C 0.9383(3) 0.7087(3) 0.4351(2) 0.0624(10) Uani 1 1 d . . . . .
H15a H 0.976085 0.658624 0.445821 0.094 Uiso 1 1 calc R U . . .
H15b H 0.901722 0.690025 0.382291 0.094 Uiso 1 1 calc R U . . .
H15c H 0.894483 0.722761 0.479450 0.094 Uiso 1 1 calc R U . . .
C16 C 1.0676(3) 0.7763(3) 0.3589(2) 0.0559(9) Uani 1 1 d . . . . .
H16a H 1.111801 0.830779 0.359837 0.084 Uiso 1 1 calc R U . . .
H16b H 1.028210 0.764294 0.307276 0.084 Uiso 1 1 calc R U . . .
H16c H 1.103931 0.723079 0.362911 0.084 Uiso 1 1 calc R U . . .
C17 C 0.9245(2) 0.88145(19) 0.78025(18) 0.0387(6) Uani 1 1 d . . . . .
C18 C 0.8323(2) 0.8438(2) 0.7679(2) 0.0421(7) Uani 1 1 d . . . . .
H18 H 0.777724 0.870314 0.790767 0.051 Uiso 1 1 calc R U . . .
C19 C 0.8335(2) 0.75943(19) 0.71561(18) 0.0367(6) Uani 1 1 d . . . . .
C20 C 0.9623(3) 0.9715(2) 0.8313(2) 0.0502(8) Uani 1 1 d . . . . .
H20a H 0.909142 1.004606 0.854577 0.075 Uiso 1 1 calc R U . . .
H20b H 0.997307 1.008419 0.796651 0.075 Uiso 1 1 calc R U . . .
H20c H 1.005179 0.960297 0.876221 0.075 Uiso 1 1 calc R U . . .
C21 C 0.7476(2) 0.6935(2) 0.6843(2) 0.0417(7) Uani 1 1 d . . . . .
C22 C 0.6598(2) 0.7281(3) 0.7292(3) 0.0576(9) Uani 1 1 d . . . . .
H22a H 0.647419 0.788397 0.716200 0.086 Uiso 1 1 calc R U . . .
H22b H 0.672006 0.733423 0.788881 0.086 Uiso 1 1 calc R U . . .
H22c H 0.604301 0.684420 0.711046 0.086 Uiso 1 1 calc R U . . .
C23 C 0.7619(2) 0.5972(2) 0.7026(2) 0.0465(7) Uani 1 1 d . . . . .
H23a H 0.704869 0.556023 0.683185 0.070 Uiso 1 1 calc R U . . .
H23b H 0.773090 0.600490 0.762123 0.070 Uiso 1 1 calc R U . . .
H23c H 0.817047 0.573433 0.673988 0.070 Uiso 1 1 calc R U . . .
C24 C 0.7295(2) 0.6924(2) 0.5922(2) 0.0428(7) Uani 1 1 d . . . . .
H24a H 0.784257 0.669637 0.562486 0.064 Uiso 1 1 calc R U . . .
H24b H 0.720372 0.754864 0.582925 0.064 Uiso 1 1 calc R U . . .
H24c H 0.672167 0.651934 0.571967 0.064 Uiso 1 1 calc R U . . .
C25 C 0.90086(18) 0.48547(18) 0.50705(17) 0.0309(5) Uani 1 1 d . . . . .
C26 C 0.76482(18) 0.38858(18) 0.45182(18) 0.0334(6) Uani 1 1 d . . . . .
C27 C 0.7140(2) 0.4749(2) 0.4795(3) 0.0520(8) Uani 1 1 d . . . . .
H27a H 0.727511 0.519593 0.442274 0.062 Uiso 1 1 calc R U . . .
H27b H 0.737608 0.503938 0.536068 0.062 Uiso 1 1 calc R U . . .
C28 C 0.6067(2) 0.4499(2) 0.4779(3) 0.0614(11) Uani 1 1 d . . . . .
H28 H 0.574141 0.507085 0.496541 0.074 Uiso 1 1 calc R U . . .
C29 C 0.5861(2) 0.3829(3) 0.5368(2) 0.0626(11) Uani 1 1 d . . . . .
H29a H 0.516516 0.368048 0.537359 0.075 Uiso 1 1 calc R U . . .
H29b H 0.610082 0.411228 0.593422 0.075 Uiso 1 1 calc R U . . .
C30 C 0.6355(2) 0.2948(3) 0.5081(2) 0.0495(8) Uani 1 1 d . . . . .
H30 H 0.622075 0.249838 0.545833 0.059 Uiso 1 1 calc R U . . .
C31 C 0.5991(2) 0.2533(2) 0.4209(2) 0.0444(7) Uani 1 1 d . . . . .
H31a H 0.630860 0.196546 0.401908 0.053 Uiso 1 1 calc R U . . .
H31b H 0.529717 0.236699 0.419882 0.053 Uiso 1 1 calc R U . . .
C32 C 0.6189(2) 0.3212(2) 0.3633(2) 0.0455(7) Uani 1 1 d . . . . .
H32 H 0.594658 0.293165 0.305954 0.055 Uiso 1 1 calc R U . . .
C33 C 0.5700(2) 0.4088(3) 0.3922(3) 0.0581(9) Uani 1 1 d . . . . .
H33a H 0.583178 0.453311 0.354781 0.070 Uiso 1 1 calc R U . . .
H33b H 0.500247 0.394319 0.391131 0.070 Uiso 1 1 calc R U . . .
C34 C 0.7442(2) 0.3210(2) 0.50964(19) 0.0426(7) Uani 1 1 d . . . . .
H34a H 0.767818 0.348990 0.566454 0.051 Uiso 1 1 calc R U . . .
H34b H 0.777803 0.264996 0.492430 0.051 Uiso 1 1 calc R U . . .
C35 C 0.7278(2) 0.3455(2) 0.36476(19) 0.0409(7) Uani 1 1 d . . . . .
H35a H 0.760219 0.289106 0.345950 0.049 Uiso 1 1 calc R U . . .
H35b H 0.741741 0.389075 0.326693 0.049 Uiso 1 1 calc R U . . .
B1 B 1.0880(2) 0.8311(2) 0.73331(19) 0.0328(6) Uani 1 1 d . . . . .
H1 H 1.114703 0.889453 0.769426 0.039 Uiso 1 1 calc R U . . .
F1 F 0.29898(13) -0.21593(11) 0.31594(10) 0.0432(4) Uani 1 1 d . . . . .
F2 F 0.21740(15) -0.38194(13) 0.25941(13) 0.0586(5) Uani 1 1 d . . . . .
F3 F 0.23270(17) -0.46372(14) 0.10028(15) 0.0673(6) Uani 1 1 d . . . . .
F4 F 0.34078(15) -0.37511(13) -0.00115(11) 0.0557(5) Uani 1 1 d . . . . .
F5 F 0.42782(13) -0.20863(12) 0.05520(10) 0.0448(4) Uani 1 1 d . . . . .
F6 F 0.49901(13) -0.20503(11) 0.33442(10) 0.0428(4) Uani 1 1 d . . . . .
F7 F 0.67060(15) -0.26991(12) 0.34472(11) 0.0517(5) Uani 1 1 d . . . . .
F8 F 0.80734(13) -0.22928(13) 0.24022(12) 0.0524(5) Uani 1 1 d . . . . .
F9 F 0.76694(12) -0.12601(13) 0.12572(11) 0.0479(4) Uani 1 1 d . . . . .
F10 F 0.59620(12) -0.06510(11) 0.11038(10) 0.0404(4) Uani 1 1 d . . . . .
F11 F 0.26763(12) -0.10286(12) 0.08424(10) 0.0428(4) Uani 1 1 d . . . . .
F12 F 0.23397(14) 0.03353(13) 0.00806(11) 0.0501(4) Uani 1 1 d . . . . .
F13 F 0.35386(16) 0.19085(12) 0.03201(12) 0.0546(5) Uani 1 1 d . . . . .
F14 F 0.50898(14) 0.20655(11) 0.14005(11) 0.0476(4) Uani 1 1 d . . . . .
F15 F 0.54041(12) 0.07299(11) 0.22366(10) 0.0391(4) Uani 1 1 d . . . . .
F16 F 0.23205(12) -0.06521(12) 0.25393(10) 0.0405(4) Uani 1 1 d . . . . .
F17 F 0.16894(12) 0.03622(12) 0.38722(11) 0.0442(4) Uani 1 1 d . . . . .
F18 F 0.29341(14) 0.11879(12) 0.51413(10) 0.0467(4) Uani 1 1 d . . . . .
F19 F 0.48354(13) 0.10061(11) 0.50085(10) 0.0422(4) Uani 1 1 d . . . . .
F20 F 0.54816(11) -0.00118(11) 0.37065(10) 0.0381(4) Uani 1 1 d . . . . .
C36 C 0.3665(2) -0.2007(2) 0.18779(18) 0.0370(6) Uani 1 1 d . . . . .
C37 C 0.3124(2) -0.2507(2) 0.23598(18) 0.0389(6) Uani 1 1 d . . . . .
C38 C 0.2689(2) -0.3382(2) 0.2084(2) 0.0456(7) Uani 1 1 d . . . . .
C39 C 0.2770(2) -0.3800(2) 0.1287(2) 0.0499(8) Uani 1 1 d . . . . .
C40 C 0.3310(2) -0.3351(2) 0.0779(2) 0.0456(7) Uani 1 1 d . . . . .
C41 C 0.3743(2) -0.2485(2) 0.10814(18) 0.0395(6) Uani 1 1 d . . . . .
C42 C 0.5380(2) -0.12979(18) 0.22327(17) 0.0345(6) Uani 1 1 d . . . . .
C43 C 0.5634(2) -0.18356(19) 0.28067(17) 0.0366(6) Uani 1 1 d . . . . .
C44 C 0.6515(2) -0.21813(19) 0.28733(18) 0.0410(7) Uani 1 1 d . . . . .
C45 C 0.7193(2) -0.1992(2) 0.23437(19) 0.0401(6) Uani 1 1 d . . . . .
C46 C 0.6994(2) -0.1466(2) 0.17604(18) 0.0387(6) Uani 1 1 d . . . . .
C47 C 0.6091(2) -0.11415(19) 0.17055(17) 0.0350(6) Uani 1 1 d . . . . .
C48 C 0.4088(2) -0.02503(19) 0.15606(17) 0.0346(6) Uani 1 1 d . . . . .
C49 C 0.3321(2) -0.0287(2) 0.10052(17) 0.0373(6) Uani 1 1 d . . . . .
C50 C 0.3124(2) 0.0415(2) 0.05850(18) 0.0411(7) Uani 1 1 d . . . . .
C51 C 0.3722(2) 0.1205(2) 0.07074(18) 0.0422(7) Uani 1 1 d . . . . .
C52 C 0.4501(2) 0.12893(19) 0.12542(18) 0.0393(6) Uani 1 1 d . . . . .
C53 C 0.4658(2) 0.0577(2) 0.16725(17) 0.0358(6) Uani 1 1 d . . . . .
C54 C 0.3931(2) -0.04251(18) 0.30565(17) 0.0338(6) Uani 1 1 d . . . . .
C55 C 0.2978(2) -0.02711(19) 0.31466(17) 0.0350(6) Uani 1 1 d . . . . .
C56 C 0.2632(2) 0.0259(2) 0.38285(18) 0.0366(6) Uani 1 1 d . . . . .
C57 C 0.3261(2) 0.06794(19) 0.44650(17) 0.0379(6) Uani 1 1 d . . . . .
C58 C 0.4213(2) 0.05805(19) 0.44020(17) 0.0363(6) Uani 1 1 d . . . . .
C59 C 0.4533(2) 0.00383(19) 0.37074(17) 0.0339(6) Uani 1 1 d . . . . .
B2 B 0.4268(2) -0.0999(2) 0.21793(19) 0.0357(7) Uani 1 1 d . . . . .
O1 O 0.4417(4) 0.4784(3) 0.1081(3) 0.0875(11) Uani 0.75 1 d . U P B 1
C60 C 0.3719(8) 0.3894(5) -0.0190(5) 0.112(3) Uani 0.75 1 d . U P B 1
H60a H 0.415781 0.408698 -0.058682 0.168 Uiso 0.75 1 calc R U P B 1
H60b H 0.320211 0.430439 -0.012360 0.168 Uiso 0.75 1 calc R U P B 1
H60c H 0.345270 0.326214 -0.039426 0.168 Uiso 0.75 1 calc R U P B 1
C61 C 0.4226(6) 0.3938(4) 0.0592(5) 0.0959(17) Uani 0.75 1 d . U P B 1
H61a H 0.385526 0.353984 0.091110 0.115 Uiso 0.75 1 calc R U P B 1
H61b H 0.484093 0.366648 0.048648 0.115 Uiso 0.75 1 calc R U P B 1
C62 C 0.4902(5) 0.4824(4) 0.1802(4) 0.0801(13) Uani 0.75 1 d . U P B 1
H62a H 0.549715 0.451744 0.169568 0.096 Uiso 0.75 1 calc R U P B 1
H62b H 0.451897 0.446934 0.214831 0.096 Uiso 0.75 1 calc R U P B 1
C63 C 0.5143(7) 0.5714(6) 0.2254(5) 0.0896(14) Uani 0.75 1 d . U P B 1
H63a H 0.484118 0.616500 0.198092 0.134 Uiso 0.75 1 calc R U P B 1
H63b H 0.583652 0.584588 0.228345 0.134 Uiso 0.75 1 calc R U P B 1
H63c H 0.491909 0.574981 0.281360 0.134 Uiso 0.75 1 calc R U P B 1
O1* O 0.6093(7) 0.5790(6) 0.1622(5) 0.0794(19) Uani 0.25 1 d G U P B -1
C60* C 0.6917(10) 0.6247(11) 0.0517(8) 0.072(4) Uani 0.25 1 d G U P B -1
H60d H 0.684163 0.651682 0.001800 0.108 Uiso 0.25 1 calc R U P B -1
H60e H 0.716357 0.564079 0.037437 0.108 Uiso 0.25 1 calc R U P B -1
H60f H 0.736463 0.664831 0.091571 0.108 Uiso 0.25 1 calc R U P B -1
C61* C 0.5981(8) 0.6146(11) 0.0885(7) 0.075(3) Uani 0.25 1 d G U P B -1
H61c H 0.571406 0.675239 0.100375 0.089 Uiso 0.25 1 calc R U P B -1
H61d H 0.553194 0.572636 0.049016 0.089 Uiso 0.25 1 calc R U P B -1
C62* C 0.5241(9) 0.5786(12) 0.2056(9) 0.0867(19) Uani 0.25 1 d G U P B -1
H62c H 0.469470 0.551762 0.167224 0.104 Uiso 0.25 1 calc R U P B -1
H62d H 0.511836 0.642340 0.229880 0.104 Uiso 0.25 1 calc R U P B -1
C63* C 0.5354(12) 0.5226(11) 0.2724(8) 0.093(2) Uani 0.25 1 d G U P B -1
H63d H 0.557238 0.462760 0.249014 0.139 Uiso 0.25 1 calc R U P B -1
H63e H 0.474014 0.513393 0.296979 0.139 Uiso 0.25 1 calc R U P B -1
H63f H 0.582342 0.555027 0.315023 0.139 Uiso 0.25 1 calc R U P B -1
O2 O 0.0302(6) -0.1975(7) -0.0113(5) 0.1077(16) Uani 0.5 1 d . U P C 1
O2* O 0.0008(6) -0.2868(6) -0.0067(5) 0.1139(16) Uani 0.5 1 d D U P C 2
C64 C 0.0633(4) -0.2378(4) 0.1289(3) 0.0867(14) Uani 1 1 d . U . . .
H64a H 0.105025 -0.185890 0.158897 0.130 Uiso 1 1 calc R U . . .
H64b H 0.078455 -0.294369 0.148227 0.130 Uiso 1 1 calc R U . . .
H64c H -0.003319 -0.226769 0.138930 0.130 Uiso 1 1 calc R U . . .
C65 C 0.0775(4) -0.2472(5) 0.0423(4) 0.1066(15) Uani 1 1 d D U . . .
H65a H 0.146617 -0.233678 0.037126 0.128 Uiso 0.5 1 calc R U P C 1
H65b H 0.062903 -0.313206 0.018887 0.128 Uiso 0.5 1 calc R U P C 1
H65c H 0.094340 -0.185513 0.029069 0.128 Uiso 0.5 1 calc R U P C 2
H65d H 0.132185 -0.284578 0.029397 0.128 Uiso 0.5 1 calc R U P C 2
C66 C -0.0735(13) -0.2055(9) -0.0186(11) 0.1075(19) Uani 0.5 1 d D U P C 1
H66a H -0.094777 -0.154823 -0.045122 0.129 Uiso 0.5 1 calc R U P C 1
H66b H -0.097865 -0.197544 0.037468 0.129 Uiso 0.5 1 calc R U P C 1
C66* C -0.0792(13) -0.2459(10) -0.0219(11) 0.110(2) Uani 0.5 1 d D U P C 2
H66c H -0.063223 -0.186281 -0.039730 0.132 Uiso 0.5 1 calc R U P C 2
H66d H -0.116742 -0.235116 0.027810 0.132 Uiso 0.5 1 calc R U P C 2
C67 C -0.1183(15) -0.2972(13) -0.0684(12) 0.114(3) Uani 0.5 1 d D U P C 1
H67a H -0.078462 -0.317960 -0.114245 0.172 Uiso 0.5 1 calc R U P C 1
H67b H -0.182170 -0.288708 -0.090135 0.172 Uiso 0.5 1 calc R U P C 1
H67c H -0.122900 -0.343488 -0.032429 0.172 Uiso 0.5 1 calc R U P C 1
C67* C -0.1342(15) -0.3138(14) -0.0910(10) 0.111(3) Uani 0.5 1 d D U P C 2
H67d H -0.107670 -0.307369 -0.144019 0.167 Uiso 0.5 1 calc R U P C 2
H67e H -0.201434 -0.300966 -0.092323 0.167 Uiso 0.5 1 calc R U P C 2
H67f H -0.128810 -0.376635 -0.081131 0.167 Uiso 0.5 1 calc R U P C 2

loop_
_atom_site_aniso_label
_atom_site_aniso_U_11
_atom_site_aniso_U_22
_atom_site_aniso_U_33
_atom_site_aniso_U_23
_atom_site_aniso_U_13
_atom_site_aniso_U_12
Ti1 0.0258(2) 0.0258(2) 0.0369(3) 0.00405(18) 0.00472(18) 0.00453(17)
N1 0.0342(12) 0.0276(11) 0.0389(12) 0.0059(9) 0.0021(9) 0.0028(9)
N2 0.0330(12) 0.0289(11) 0.0346(11) 0.0047(9) 0.0013(9) 0.0014(9)
N3 0.0287(11) 0.0265(10) 0.0372(12) 0.0032(9) 0.0045(9) 0.0045(8)
N4 0.0312(12) 0.0264(10) 0.0373(12) 0.0056(9) 0.0024(9) 0.0021(9)
N5 0.0293(12) 0.0280(11) 0.0407(12) 0.0025(9) 0.0071(9) 0.0034(9)
N6 0.0354(13) 0.0257(10) 0.0399(12) 0.0011(9) 0.0056(10) 0.0037(9)
N7 0.0254(11) 0.0348(12) 0.0439(13) 0.0027(10) 0.0089(9) 0.0056(9)
N8 0.0253(11) 0.0291(11) 0.0404(12) 0.0034(9) 0.0050(9) 0.0062(8)
C1 0.0418(16) 0.0392(15) 0.0381(15) 0.0075(12) 0.0000(12) 0.0053(12)
C2 0.0546(19) 0.0408(16) 0.0391(15) 0.0102(13) -0.0054(13) 0.0078(14)
C3 0.0447(17) 0.0334(14) 0.0395(15) 0.0103(12) 0.0026(12) 0.0060(12)
C4 0.053(2) 0.0436(17) 0.0468(17) 0.0025(14) -0.0123(15) 0.0007(14)
C5 0.0627(19) 0.0321(14) 0.0529(17) 0.0135(13) -0.0050(15) 0.0014(13)
C6 0.116(4) 0.052(3) 0.063(3) 0.024(2) 0.000(3) -0.015(3)
C6* 0.085(6) 0.040(5) 0.068(6) 0.019(5) -0.003(6) -0.002(6)
C7 0.068(3) 0.036(2) 0.087(3) 0.010(2) -0.010(3) 0.0104(19)
C7* 0.068(7) 0.037(6) 0.076(7) 0.011(7) -0.004(7) 0.006(6)
C8 0.058(3) 0.035(2) 0.066(3) 0.009(2) -0.006(2) -0.0001(18)
C8* 0.065(7) 0.032(6) 0.068(7) 0.010(7) -0.005(7) -0.006(6)
C9 0.0297(14) 0.0259(12) 0.0459(15) 0.0076(11) 0.0060(11) 0.0024(10)
C10 0.0342(14) 0.0303(13) 0.0424(15) 0.0103(11) 0.0075(11) 0.0019(11)
C11 0.0319(14) 0.0313(13) 0.0368(14) 0.0077(11) 0.0087(11) 0.0072(10)
C12 0.0389(16) 0.0362(15) 0.0492(17) 0.0097(13) 0.0006(13) -0.0062(12)
C13 0.0335(14) 0.0337(14) 0.0387(14) 0.0043(11) 0.0039(11) 0.0042(11)
C14 0.064(2) 0.055(2) 0.064(2) 0.0027(17) -0.0153(18) 0.0183(18)
C15 0.069(2) 0.068(2) 0.0465(19) 0.0144(17) -0.0037(17) -0.026(2)
C16 0.059(2) 0.063(2) 0.0434(18) 0.0023(16) 0.0079(15) 0.0055(17)
C17 0.0398(16) 0.0318(14) 0.0439(15) 0.0017(12) 0.0089(12) 0.0070(11)
C18 0.0389(16) 0.0360(15) 0.0511(17) 0.0010(13) 0.0144(13) 0.0099(12)
C19 0.0349(15) 0.0326(14) 0.0434(15) 0.0055(12) 0.0104(12) 0.0071(11)
C20 0.0492(19) 0.0359(16) 0.060(2) -0.0080(14) 0.0099(15) 0.0057(13)
C21 0.0297(15) 0.0388(15) 0.0555(18) 0.0014(13) 0.0132(13) 0.0048(12)
C22 0.0315(17) 0.060(2) 0.076(2) -0.0078(18) 0.0205(16) 0.0029(15)
C23 0.0416(17) 0.0444(17) 0.0530(18) 0.0077(14) 0.0128(14) -0.0031(13)
C24 0.0317(15) 0.0366(15) 0.0581(18) 0.0012(13) 0.0021(13) 0.0073(12)
C25 0.0238(13) 0.0309(13) 0.0385(14) 0.0042(11) 0.0066(10) 0.0072(10)
C26 0.0227(13) 0.0313(13) 0.0455(15) 0.0034(11) 0.0027(11) 0.0051(10)
C27 0.0277(16) 0.0408(17) 0.085(2) 0.0013(16) 0.0023(15) 0.0082(12)
C28 0.0246(16) 0.0458(18) 0.107(3) -0.0093(19) 0.0027(17) 0.0115(13)
C29 0.0267(16) 0.088(3) 0.064(2) -0.013(2) 0.0135(15) 0.0006(16)
C30 0.0288(16) 0.069(2) 0.0534(19) 0.0194(16) 0.0067(13) -0.0001(14)
C31 0.0320(15) 0.0406(16) 0.0602(19) 0.0078(14) 0.0069(13) 0.0006(12)
C32 0.0341(16) 0.0534(18) 0.0478(17) 0.0096(14) -0.0047(13) -0.0012(13)
C33 0.0302(16) 0.055(2) 0.092(3) 0.0233(19) -0.0074(17) 0.0054(14)
C34 0.0271(14) 0.0575(19) 0.0456(16) 0.0152(14) 0.0046(12) 0.0043(13)
C35 0.0357(16) 0.0443(16) 0.0433(16) 0.0110(13) 0.0023(12) -0.0002(12)
B1 0.0339(16) 0.0271(14) 0.0367(15) 0.0032(12) 0.0023(12) 0.0024(12)
F1 0.0488(10) 0.0389(9) 0.0428(9) 0.0083(7) 0.0145(7) 0.0003(7)
F2 0.0605(12) 0.0405(10) 0.0746(13) 0.0093(9) 0.0245(10) -0.0063(9)
F3 0.0706(14) 0.0434(11) 0.0791(15) -0.0079(10) 0.0066(11) -0.0113(10)
F4 0.0709(13) 0.0495(11) 0.0424(10) -0.0052(8) -0.0024(9) 0.0116(9)
F5 0.0556(11) 0.0452(9) 0.0352(8) 0.0074(7) 0.0103(7) 0.0091(8)
F6 0.0536(10) 0.0404(9) 0.0377(9) 0.0138(7) 0.0093(7) 0.0054(8)
F7 0.0686(13) 0.0438(10) 0.0464(10) 0.0160(8) -0.0061(9) 0.0161(9)
F8 0.0439(10) 0.0547(11) 0.0595(11) 0.0082(9) -0.0046(8) 0.0180(8)
F9 0.0377(9) 0.0557(11) 0.0538(10) 0.0140(8) 0.0134(8) 0.0104(8)
F10 0.0430(9) 0.0436(9) 0.0404(9) 0.0174(7) 0.0124(7) 0.0131(7)
F11 0.0432(10) 0.0452(9) 0.0401(9) 0.0077(7) 0.0004(7) 0.0059(7)
F12 0.0591(12) 0.0500(10) 0.0430(9) 0.0085(8) -0.0055(8) 0.0201(9)
F13 0.0815(14) 0.0385(9) 0.0484(10) 0.0142(8) 0.0006(9) 0.0216(9)
F14 0.0597(11) 0.0348(9) 0.0513(10) 0.0133(8) 0.0094(8) 0.0059(8)
F15 0.0406(9) 0.0381(8) 0.0402(9) 0.0111(7) 0.0043(7) 0.0032(7)
F16 0.0372(9) 0.0449(9) 0.0395(9) 0.0058(7) 0.0041(7) 0.0057(7)
F17 0.0402(9) 0.0486(10) 0.0471(9) 0.0119(8) 0.0129(7) 0.0124(8)
F18 0.0584(11) 0.0445(9) 0.0383(9) 0.0038(7) 0.0142(8) 0.0124(8)
F19 0.0523(10) 0.0383(9) 0.0352(8) 0.0054(7) 0.0015(7) 0.0015(7)
F20 0.0351(9) 0.0402(9) 0.0388(8) 0.0068(7) 0.0057(7) 0.0007(7)
C36 0.0370(15) 0.0372(14) 0.0384(15) 0.0082(12) 0.0046(12) 0.0080(12)
C37 0.0399(16) 0.0369(14) 0.0402(15) 0.0056(12) 0.0074(12) 0.0038(12)
C38 0.0435(17) 0.0373(15) 0.0559(19) 0.0075(14) 0.0091(14) 0.0009(13)
C39 0.0480(19) 0.0351(15) 0.063(2) -0.0007(14) 0.0013(15) -0.0011(13)
C40 0.0501(19) 0.0422(16) 0.0423(16) -0.0006(13) -0.0011(13) 0.0098(14)
C41 0.0405(16) 0.0416(15) 0.0385(15) 0.0096(12) 0.0055(12) 0.0082(12)
C42 0.0384(15) 0.0316(13) 0.0343(13) 0.0062(11) 0.0056(11) 0.0051(11)
C43 0.0439(16) 0.0333(14) 0.0327(13) 0.0060(11) 0.0036(11) 0.0020(12)
C44 0.0523(18) 0.0315(14) 0.0395(15) 0.0071(12) -0.0052(13) 0.0082(12)
C45 0.0359(15) 0.0377(15) 0.0457(16) 0.0031(12) -0.0040(12) 0.0105(12)
C46 0.0378(16) 0.0367(14) 0.0412(15) 0.0043(12) 0.0049(12) 0.0058(12)
C47 0.0386(15) 0.0330(13) 0.0353(14) 0.0085(11) 0.0042(11) 0.0084(11)
C48 0.0373(15) 0.0356(14) 0.0328(13) 0.0073(11) 0.0099(11) 0.0083(11)
C49 0.0414(16) 0.0381(14) 0.0340(14) 0.0071(11) 0.0083(12) 0.0098(12)
C50 0.0458(17) 0.0449(16) 0.0341(14) 0.0052(12) 0.0051(12) 0.0162(13)
C51 0.060(2) 0.0368(15) 0.0348(14) 0.0117(12) 0.0083(13) 0.0223(14)
C52 0.0481(17) 0.0315(14) 0.0399(15) 0.0067(11) 0.0104(13) 0.0080(12)
C53 0.0402(16) 0.0389(14) 0.0317(13) 0.0104(11) 0.0085(11) 0.0122(12)
C54 0.0369(15) 0.0329(13) 0.0338(13) 0.0106(11) 0.0067(11) 0.0038(11)
C55 0.0385(15) 0.0353(14) 0.0326(13) 0.0093(11) 0.0054(11) 0.0026(11)
C56 0.0358(15) 0.0384(14) 0.0394(15) 0.0134(12) 0.0098(11) 0.0089(11)
C57 0.0504(18) 0.0324(14) 0.0334(14) 0.0075(11) 0.0126(12) 0.0094(12)
C58 0.0444(16) 0.0328(13) 0.0328(14) 0.0085(11) 0.0048(12) 0.0029(12)
C59 0.0353(15) 0.0337(13) 0.0352(14) 0.0114(11) 0.0071(11) 0.0044(11)
B2 0.0364(17) 0.0395(16) 0.0333(15) 0.0105(13) 0.0065(13) 0.0060(13)
O1 0.120(3) 0.0531(19) 0.090(2) 0.0109(18) -0.003(2) 0.019(2)
C60 0.191(7) 0.059(4) 0.091(5) 0.019(4) 0.011(5) 0.015(5)
C61 0.123(4) 0.052(3) 0.109(4) 0.005(3) -0.009(3) 0.014(3)
C62 0.106(3) 0.056(2) 0.082(3) 0.027(2) -0.010(2) 0.006(2)
C63 0.113(3) 0.072(3) 0.087(3) 0.027(2) -0.012(3) 0.013(3)
O1* 0.100(4) 0.066(3) 0.077(4) 0.031(3) -0.005(3) 0.007(3)
C60* 0.083(9) 0.055(7) 0.080(8) 0.016(7) -0.002(7) 0.011(7)
C61* 0.094(6) 0.062(5) 0.072(5) 0.025(5) -0.003(5) 0.009(5)
C62* 0.109(4) 0.069(3) 0.086(4) 0.028(3) -0.009(3) 0.008(3)
C63* 0.114(4) 0.074(3) 0.092(4) 0.023(3) -0.009(4) 0.009(3)
O2 0.097(3) 0.125(4) 0.103(3) 0.032(3) -0.012(3) 0.004(3)
O2* 0.105(3) 0.126(4) 0.108(3) 0.026(3) -0.027(3) 0.003(3)
C64 0.094(3) 0.091(3) 0.076(3) 0.019(3) 0.007(3) 0.005(3)
C65 0.093(3) 0.135(4) 0.093(3) 0.029(3) -0.009(2) 0.004(3)
C66 0.098(3) 0.124(4) 0.103(3) 0.033(4) -0.016(3) 0.005(4)
C66* 0.099(4) 0.123(4) 0.106(4) 0.024(4) -0.019(3) 0.003(4)
C67 0.110(5) 0.124(6) 0.108(6) 0.031(5) -0.036(5) 0.004(5)
C67* 0.111(6) 0.118(6) 0.103(6) 0.028(6) -0.026(6) -0.001(5)

loop_
_atom_type_symbol
_atom_type_description
_atom_type_scat_dispersion_real
_atom_type_scat_dispersion_imag
_atom_type_scat_source
C C 0.0181 0.0091 'International Tables Vol C Tables 4.2.6.8 and 6.1.1.4'
H H 0.0000 0.0000 'International Tables Vol C Tables 4.2.6.8 and 6.1.1.4'
B B 0.0090 0.0039 'International Tables Vol C Tables 4.2.6.8 and 6.1.1.4'
F F 0.0727 0.0534 'International Tables Vol C Tables 4.2.6.8 and 6.1.1.4'
N N 0.0311 0.0180 'International Tables Vol C Tables 4.2.6.8 and 6.1.1.4'
O O 0.0492 0.0322 'International Tables Vol C Tables 4.2.6.8 and 6.1.1.4'
Ti Ti 0.2191 1.8069 'International Tables Vol C Tables 4.2.6.8 and 6.1.1.4'

loop_
_geom_angle_atom_site_label_1
_geom_angle_atom_site_label_2
_geom_angle_atom_site_label_3
_geom_angle
_geom_angle_site_symmetry_1
_geom_angle_site_symmetry_3
_geom_angle_publ_flag
N1 Ti1 N5 81.24(9) . . ?
N1 Ti1 N8 96.80(9) . 2_766 ?
N3 Ti1 N1 110.14(9) . . ?
N3 Ti1 N5 80.90(8) . . ?
N3 Ti1 N8 92.78(8) . 2_766 ?
N7 Ti1 N1 126.26(9) . . ?
N7 Ti1 N3 123.56(9) . . ?
N7 Ti1 N5 103.90(9) . . ?
N7 Ti1 N8 83.40(8) . 2_766 ?
N8 Ti1 N5 172.18(8) 2_766 . ?
N2 N1 Ti1 107.51(16) . . ?
C3 N1 Ti1 143.91(19) . . ?
C3 N1 N2 106.1(2) . . ?
N1 N2 B1 121.0(2) . . ?
C1 N2 N1 109.8(2) . . ?
C1 N2 B1 128.3(2) . . ?
N4 N3 Ti1 104.52(15) . . ?
C11 N3 Ti1 145.75(18) . . ?
C11 N3 N4 106.7(2) . . ?
N3 N4 B1 119.4(2) . . ?
C9 N4 N3 109.1(2) . . ?
C9 N4 B1 127.1(2) . . ?
N6 N5 Ti1 107.79(15) . . ?
C19 N5 Ti1 146.65(19) . . ?
C19 N5 N6 105.4(2) . . ?
N5 N6 B1 121.7(2) . . ?
C17 N6 N5 110.4(2) . . ?
C17 N6 B1 128.0(2) . . ?
C25 N7 Ti1 160.0(2) . . ?
C25 N8 Ti1 117.67(17) . 2_766 ?
C25 N8 C26 113.1(2) . . ?
C26 N8 Ti1 129.09(16) . 2_766 ?
N2 C1 C2 107.8(3) . . ?
N2 C1 C4 123.5(3) . . ?
C2 C1 C4 128.7(3) . . ?
C3 C2 C1 106.7(3) . . ?
N1 C3 C2 109.7(3) . . ?
N1 C3 C5 123.7(3) . . ?
C2 C3 C5 126.6(3) . . ?
C3 C5 C6 107.9(3) . . ?
C3 C5 C6* 109.9(11) . . ?
C3 C5 C7 109.5(3) . . ?
C3 C5 C7* 107.0(10) . . ?
C3 C5 C8 111.1(3) . . ?
C6* C5 C7* 107.5(16) . . ?
C7 C5 C6 110.1(4) . . ?
C7 C5 C8 109.6(4) . . ?
C8 C5 C6 108.6(4) . . ?
C8* C5 C3 108.5(10) . . ?
C8* C5 C6* 113.1(17) . . ?
C8* C5 C7* 110.6(16) . . ?
N4 C9 C10 107.9(2) . . ?
N4 C9 C12 122.4(3) . . ?
C10 C9 C12 129.7(2) . . ?
C9 C10 C11 107.4(2) . . ?
N3 C11 C10 108.9(2) . . ?
N3 C11 C13 123.7(2) . . ?
C10 C11 C13 127.2(2) . . ?
C11 C13 C14 106.5(2) . . ?
C11 C13 C16 110.2(2) . . ?
C15 C13 C11 110.9(2) . . ?
C15 C13 C14 109.3(3) . . ?
C15 C13 C16 111.1(3) . . ?
C16 C13 C14 108.7(3) . . ?
N6 C17 C18 107.7(3) . . ?
N6 C17 C20 123.6(3) . . ?
C18 C17 C20 128.7(3) . . ?
C17 C18 C19 107.0(3) . . ?
N5 C19 C18 109.4(3) . . ?
N5 C19 C21 124.6(2) . . ?
C18 C19 C21 125.9(3) . . ?
C19 C21 C22 108.9(3) . . ?
C19 C21 C23 110.8(3) . . ?
C19 C21 C24 109.0(2) . . ?
C23 C21 C22 108.1(3) . . ?
C24 C21 C22 108.3(3) . . ?
C24 C21 C23 111.8(3) . . ?
N7 C25 N8 178.4(3) . . ?
C27 C26 N8 109.3(2) . . ?
C34 C26 N8 110.5(2) . . ?
C34 C26 C27 109.3(3) . . ?
C34 C26 C35 109.4(2) . . ?
C35 C26 N8 109.6(2) . . ?
C35 C26 C27 108.8(3) . . ?
C26 C27 C28 109.6(3) . . ?
C29 C28 C27 109.5(3) . . ?
C33 C28 C27 110.0(3) . . ?
C33 C28 C29 110.7(3) . . ?
C28 C29 C30 109.0(3) . . ?
C29 C30 C34 108.1(3) . . ?
C31 C30 C29 109.1(3) . . ?
C31 C30 C34 109.6(3) . . ?
C32 C31 C30 110.3(3) . . ?
C31 C32 C33 109.8(3) . . ?
C31 C32 C35 108.9(3) . . ?
C33 C32 C35 109.0(3) . . ?
C28 C33 C32 109.3(3) . . ?
C26 C34 C30 110.1(2) . . ?
C26 C35 C32 109.8(2) . . ?
N2 B1 N4 111.9(2) . . ?
N6 B1 N2 108.6(2) . . ?
N6 B1 N4 107.9(2) . . ?
C37 C36 C41 112.9(3) . . ?
C37 C36 B2 127.1(3) . . ?
C41 C36 B2 119.8(2) . . ?
F1 C37 C36 121.1(3) . . ?
F1 C37 C38 114.6(3) . . ?
C38 C37 C36 124.3(3) . . ?
F2 C38 C37 120.5(3) . . ?
F2 C38 C39 119.7(3) . . ?
C39 C38 C37 119.7(3) . . ?
F3 C39 C38 120.4(3) . . ?
F3 C39 C40 120.6(3) . . ?
C38 C39 C40 119.0(3) . . ?
F4 C40 C39 120.2(3) . . ?
F4 C40 C41 120.4(3) . . ?
C39 C40 C41 119.4(3) . . ?
F5 C41 C36 119.0(3) . . ?
F5 C41 C40 116.4(3) . . ?
C40 C41 C36 124.6(3) . . ?
C43 C42 B2 119.1(2) . . ?
C47 C42 C43 113.8(3) . . ?
C47 C42 B2 126.8(2) . . ?
F6 C43 C42 119.2(3) . . ?
F6 C43 C44 116.2(2) . . ?
C44 C43 C42 124.6(3) . . ?
F7 C44 C43 120.9(3) . . ?
F7 C44 C45 120.2(3) . . ?
C45 C44 C43 118.9(3) . . ?
F8 C45 C44 120.9(3) . . ?
F8 C45 C46 119.2(3) . . ?
C44 C45 C46 119.9(3) . . ?
F9 C46 C45 119.7(3) . . ?
F9 C46 C47 120.8(3) . . ?
C45 C46 C47 119.5(3) . . ?
F10 C47 C42 121.8(2) . . ?
F10 C47 C46 114.8(2) . . ?
C42 C47 C46 123.3(3) . . ?
C49 C48 C53 113.6(3) . . ?
C49 C48 B2 126.1(3) . . ?
C53 C48 B2 119.6(3) . . ?
F11 C49 C48 121.5(2) . . ?
F11 C49 C50 114.2(3) . . ?
C48 C49 C50 124.3(3) . . ?
F12 C50 C49 120.3(3) . . ?
F12 C50 C51 120.3(3) . . ?
C51 C50 C49 119.5(3) . . ?
F13 C51 C50 120.8(3) . . ?
F13 C51 C52 119.8(3) . . ?
C50 C51 C52 119.3(3) . . ?
F14 C52 C51 120.7(3) . . ?
F14 C52 C53 120.1(3) . . ?
C51 C52 C53 119.2(3) . . ?
F15 C53 C48 119.9(2) . . ?
F15 C53 C52 115.9(3) . . ?
C52 C53 C48 124.1(3) . . ?
C55 C54 C59 113.8(2) . . ?
C55 C54 B2 119.8(3) . . ?
C59 C54 B2 125.9(2) . . ?
F16 C55 C54 119.8(2) . . ?
F16 C55 C56 115.8(3) . . ?
C56 C55 C54 124.5(3) . . ?
F17 C56 C55 120.7(3) . . ?
F17 C56 C57 120.3(3) . . ?
C57 C56 C55 119.0(3) . . ?
F18 C57 C56 119.8(3) . . ?
F18 C57 C58 120.8(3) . . ?
C58 C57 C56 119.4(3) . . ?
F19 C58 C57 119.9(3) . . ?
F19 C58 C59 120.2(3) . . ?
C57 C58 C59 119.8(3) . . ?
F20 C59 C54 121.5(2) . . ?
F20 C59 C58 115.1(2) . . ?
C54 C59 C58 123.4(3) . . ?
C36 B2 C42 101.6(2) . . ?
C36 B2 C48 113.7(2) . . ?
C36 B2 C54 113.7(2) . . ?
C48 B2 C42 114.5(2) . . ?
C54 B2 C42 113.6(2) . . ?
C54 B2 C48 100.3(2) . . ?
C62 O1 C61 117.7(5) . . ?
O1 C61 C60 117.8(6) . . ?
O1 C62 C63 115.7(5) . . ?
O1 C62 C62* 105.1(7) . . ?
O1 C62 C63* 160.0(8) . . ?
C63 C62 C62* 15.5(6) . . ?
C63 C62 C63* 45.6(6) . . ?
C62* C62 C63* 58.1(6) . . ?
C62 C63 O1* 87.4(7) . . ?
C63* C63 C62 76.6(11) . . ?
C63* C63 O1* 106.7(12) . . ?
C61* O1* C63 120.3(6) . . ?
C61* O1* C62* 112.1 . . ?
C62* O1* C63 8.3(6) . . ?
O1* C61* C60* 109.6 . . ?
C62 C62* C63* 66.5(8) . . ?
O1* C62* C62 99.1(10) . . ?
O1* C62* C63* 108.6 . . ?
C63 C63* C62 57.7(8) . . ?
C63 C63* C62* 10.1(8) . . ?
C62* C63* C62 55.4(8) . . ?
C65 O2 C66 119.2(9) . . ?
C66* O2* C65 125.9(10) . . ?
O2 C65 C64 123.9(7) . . ?
O2* C65 C64 114.2(6) . . ?
O2 C66 C67 114.7(14) . . ?
O2* C66* C67* 104.5(13) . . ?

loop_
_geom_bond_atom_site_label_1
_geom_bond_atom_site_label_2
_geom_bond_distance
_geom_bond_site_symmetry_2
_geom_bond_publ_flag
Ti1 N1 2.114(2) . ?
Ti1 N3 2.103(2) . ?
Ti1 N5 2.212(2) . ?
Ti1 N7 2.055(2) . ?
Ti1 N8 2.192(2) 2_766 ?
N1 N2 1.381(3) . ?
N1 C3 1.361(4) . ?
N2 C1 1.350(4) . ?
N2 B1 1.539(4) . ?
N3 N4 1.396(3) . ?
N3 C11 1.354(3) . ?
N4 C9 1.354(3) . ?
N4 B1 1.561(4) . ?
N5 N6 1.392(3) . ?
N5 C19 1.357(4) . ?
N6 C17 1.343(4) . ?
N6 B1 1.527(4) . ?
N7 C25 1.184(4) . ?
N8 C25 1.289(3) . ?
N8 C26 1.534(3) . ?
C1 C2 1.383(4) . ?
C1 C4 1.494(4) . ?
C2 C3 1.380(4) . ?
C3 C5 1.505(4) . ?
C5 C6 1.550(6) . ?
C5 C6* 1.55(3) . ?
C5 C7 1.514(6) . ?
C5 C7* 1.62(3) . ?
C5 C8 1.538(6) . ?
C5 C8* 1.49(3) . ?
C9 C10 1.376(4) . ?
C9 C12 1.486(4) . ?
C10 C11 1.389(4) . ?
C11 C13 1.506(4) . ?
C13 C14 1.531(4) . ?
C13 C15 1.506(4) . ?
C13 C16 1.526(4) . ?
C17 C18 1.369(4) . ?
C17 C20 1.498(4) . ?
C18 C19 1.393(4) . ?
C19 C21 1.513(4) . ?
C21 C22 1.540(4) . ?
C21 C23 1.533(4) . ?
C21 C24 1.527(5) . ?
C26 C27 1.522(4) . ?
C26 C34 1.517(4) . ?
C26 C35 1.521(4) . ?
C27 C28 1.529(4) . ?
C28 C29 1.523(6) . ?
C28 C33 1.493(6) . ?
C29 C30 1.535(5) . ?
C30 C31 1.516(5) . ?
C30 C34 1.550(4) . ?
C31 C32 1.515(4) . ?
C32 C33 1.527(5) . ?
C32 C35 1.548(4) . ?
F1 C37 1.355(3) . ?
F2 C38 1.349(4) . ?
F3 C39 1.345(4) . ?
F4 C40 1.351(4) . ?
F5 C41 1.357(3) . ?
F6 C43 1.352(3) . ?
F7 C44 1.347(3) . ?
F8 C45 1.354(3) . ?
F9 C46 1.340(3) . ?
F10 C47 1.340(3) . ?
F11 C49 1.355(3) . ?
F12 C50 1.341(4) . ?
F13 C51 1.347(3) . ?
F14 C52 1.348(3) . ?
F15 C53 1.355(3) . ?
F16 C55 1.354(3) . ?
F17 C56 1.351(3) . ?
F18 C57 1.351(3) . ?
F19 C58 1.340(3) . ?
F20 C59 1.344(3) . ?
C36 C37 1.388(4) . ?
C36 C41 1.392(4) . ?
C36 B2 1.651(4) . ?
C37 C38 1.386(4) . ?
C38 C39 1.366(5) . ?
C39 C40 1.374(5) . ?
C40 C41 1.380(4) . ?
C42 C43 1.390(4) . ?
C42 C47 1.385(4) . ?
C42 B2 1.662(4) . ?
C43 C44 1.385(4) . ?
C44 C45 1.365(4) . ?
C45 C46 1.370(4) . ?
C46 C47 1.398(4) . ?
C48 C49 1.380(4) . ?
C48 C53 1.395(4) . ?
C48 B2 1.656(4) . ?
C49 C50 1.383(4) . ?
C50 C51 1.371(5) . ?
C51 C52 1.376(5) . ?
C52 C53 1.381(4) . ?
C54 C55 1.388(4) . ?
C54 C59 1.389(4) . ?
C54 B2 1.651(4) . ?
C55 C56 1.383(4) . ?
C56 C57 1.376(4) . ?
C57 C58 1.366(4) . ?
C58 C59 1.391(4) . ?
O1 C61 1.370(8) . ?
O1 C62 1.336(7) . ?
C60 C61 1.438(11) . ?
C62 C63 1.408(10) . ?
C62 C62* 1.45(2) . ?
C62 C63* 1.620(17) . ?
C63 O1* 1.738(15) . ?
C63 C63* 1.190(16) . ?
O1* C61* 1.4134 . ?
O1* C62* 1.4212 . ?
C60* C61* 1.4813 . ?
C62* C63* 1.4995 . ?
O2 C65 1.419(10) . ?
O2 C66 1.456(19) . ?
O2* C65 1.356(7) . ?
O2* C66* 1.353(19) . ?
C64 C65 1.434(7) . ?
C66 C67 1.537(9) . ?
C66* C67* 1.526(9) . ?
